data_4035483
loop_
_publ_author_name
'Cui, Liying'
'Lv, Dan'
'Wang, Youming'
'Fan, Zhijin'
'Li, Zhengming'
'Zhou, Zhenghong'

_publ_section_title
;
 Asymmetric Formal [4 + 2] Annulation of o-Quinone Methides with \b-Keto
 Acylpyrazoles: A General Approach to Optically Active
 trans-3,4-Dihydrocoumarins.
;
_journal_issue 7
_journal_name_full 'The Journal of organic chemistry'
_journal_page_first 4221
_journal_page_last 4228
_journal_paper_doi 10.1021/acs.joc.8b00234
_journal_volume 83
_journal_year 2018
_chemical_absolute_configuration ad
_chemical_formula_sum 'C24 H17 Cl O6'
_chemical_formula_weight 436.83
_space_group_IT_number 4
_space_group_name_Hall 'P 2yb'
_space_group_name_H-M_alt 'P 1 21 1'
_symmetry_cell_setting monoclinic
_symmetry_space_group_name_H-M 'P 1 21 1'
_atom_sites_solution_hydrogens geom
_atom_sites_solution_primary direct
_atom_sites_solution_secondary difmap
_audit_creation_method SHELXL-97
_cell_angle_alpha 90.00
_cell_angle_beta 104.08(3)
_cell_angle_gamma 90.00
_cell_formula_units_Z 2
_cell_length_a 12.183(2)
_cell_length_b 5.5641(11)
_cell_length_c 14.891(3)
_cell_measurement_reflns_used 2937
_cell_measurement_temperature 113(2)
_cell_measurement_theta_max 27.8944
_cell_measurement_theta_min 1.4099
_cell_volume 979.1(3)
_computing_cell_refinement crystalclear
_computing_data_collection crystalclear
_computing_data_reduction crystalclear
_computing_molecular_graphics 'Bruker SHELXTL'
_computing_publication_material 'Bruker SHELXTL'
_computing_structure_refinement 'SHELXL-97 (Sheldrick, 1997)'
_computing_structure_solution 'SHELXS-97 (Sheldrick, 1990)'
_diffrn_ambient_temperature 113(2)
_diffrn_measured_fraction_theta_full 0.997
_diffrn_measured_fraction_theta_max 0.997
_diffrn_measurement_device_type 'rigaku saturn'
_diffrn_measurement_method '\w scans'
_diffrn_radiation_monochromator confocal
_diffrn_radiation_source 'rotating anode'
_diffrn_radiation_type MoK\a
_diffrn_radiation_wavelength 0.71073
_diffrn_reflns_av_R_equivalents 0.0830
_diffrn_reflns_av_sigmaI/netI 0.1510
_diffrn_reflns_limit_h_max 16
_diffrn_reflns_limit_h_min -16
_diffrn_reflns_limit_k_max 7
_diffrn_reflns_limit_k_min -7
_diffrn_reflns_limit_l_max 19
_diffrn_reflns_limit_l_min -19
_diffrn_reflns_number 9709
_diffrn_reflns_theta_full 27.91
_diffrn_reflns_theta_max 27.91
_diffrn_reflns_theta_min 1.41
_diffrn_standards_decay_% 0
_diffrn_standards_interval_count 0
_diffrn_standards_interval_time 0
_diffrn_standards_number 0
_exptl_absorpt_coefficient_mu 0.237
_exptl_absorpt_correction_T_max 0.9721
_exptl_absorpt_correction_T_min 0.9542
_exptl_absorpt_correction_type multi-scan
_exptl_absorpt_process_details crystalclear
_exptl_crystal_density_diffrn 1.482
_exptl_crystal_density_method 'not measured'
_exptl_crystal_description prism
_exptl_crystal_F_000 452
_exptl_crystal_size_max 0.20
_exptl_crystal_size_mid 0.18
_exptl_crystal_size_min 0.12
_refine_diff_density_max 0.431
_refine_diff_density_min -0.372
_refine_diff_density_rms 0.101
_refine_ls_abs_structure_details 'Flack H D (1983), Acta Cryst. A39, 876-881'
_refine_ls_abs_structure_Flack 0.01(12)
_refine_ls_extinction_coef 0.060(5)
_refine_ls_extinction_expression Fc^*^=kFc[1+0.001xFc^2^\l^3^/sin(2\q)]^-1/4^
_refine_ls_extinction_method SHELXL
_refine_ls_goodness_of_fit_ref 1.053
_refine_ls_hydrogen_treatment constr
_refine_ls_matrix_type full
_refine_ls_number_parameters 282
_refine_ls_number_reflns 4543
_refine_ls_number_restraints 1
_refine_ls_restrained_S_all 1.053
_refine_ls_R_factor_all 0.0784
_refine_ls_R_factor_gt 0.0547
_refine_ls_shift/su_max 0.001
_refine_ls_shift/su_mean 0.000
_refine_ls_structure_factor_coef Fsqd
_refine_ls_weighting_details 'calc w=1/[\s^2^(Fo^2^)+(0.0456P)^2^+0.0000P] where P=(Fo^2^+2Fc^2^)/3'
_refine_ls_weighting_scheme calc
_refine_ls_wR_factor_gt 0.1165
_refine_ls_wR_factor_ref 0.1747
_reflns_number_gt 2674
_reflns_number_total 4543
_reflns_threshold_expression >2sigma(I)
_cod_data_source_file jo8b00234_si_001.cif
_cod_data_source_block shelxl
_cod_depositor_comments
;
The following automatic conversions were performed:

data item '_exptl_absorpt_correction_type' value 'MULTI-SCAN' was
changed to 'multi-scan' in accordance with the
/home/data/users/saulius/crontab/automatic-downloads/current/ACS/lib/dictionaries/cif_core.dic
dictionary named 'cif_core.dic' version 2.4.2 last updated on
2011-04-26.

data item '_refine_ls_hydrogen_treatment' value 'CONSTR' was changed
to 'constr' in accordance with the
/home/data/users/saulius/crontab/automatic-downloads/current/ACS/lib/dictionaries/cif_core.dic
dictionary named 'cif_core.dic' version 2.4.2 last updated on
2011-04-26.

data item '_symmetry_cell_setting' value 'Monoclinic' was changed to
'monoclinic' in accordance with the
/home/data/users/saulius/crontab/automatic-downloads/current/ACS/lib/dictionaries/cif_core.dic
dictionary named 'cif_core.dic' version 2.4.2 last updated on
2011-04-26.

Automatic conversion script
Id: cif_fix_values 6909 2019-04-08 15:41:33Z antanas 
;
_cod_original_sg_symbol_H-M P2(1)
_cod_database_code 4035483

loop_
_symmetry_equiv_pos_as_xyz
'x, y, z'
'-x, y+1/2, -z'

loop_
_atom_site_label
_atom_site_type_symbol
_atom_site_fract_x
_atom_site_fract_y
_atom_site_fract_z
_atom_site_U_iso_or_equiv
_atom_site_adp_type
_atom_site_occupancy
_atom_site_symmetry_multiplicity
_atom_site_calc_flag
_atom_site_refinement_flags
Cl1 Cl 0.57247(9) 0.2633(2) 1.20960(8) 0.0343(3) Uani 1 1 d .
O1 O 0.9608(3) 0.6403(7) 0.5721(2) 0.0367(9) Uani 1 1 d .
O2 O 1.1356(3) 0.6513(7) 0.6772(2) 0.0365(9) Uani 1 1 d .
O3 O 1.0395(2) 0.0245(6) 0.8661(2) 0.0257(7) Uani 1 1 d .
O4 O 0.9837(3) -0.1634(7) 0.9775(2) 0.0374(9) Uani 1 1 d .
O5 O 0.7327(3) -0.3366(6) 0.8731(2) 0.0319(8) Uani 1 1 d .
O6 O 0.3554(3) 0.0787(6) 0.5667(2) 0.0320(8) Uani 1 1 d .
C1 C 0.9643(4) 0.4717(9) 0.6410(3) 0.0259(10) Uani 1 1 d .
C2 C 0.8801(4) 0.3147(9) 0.6510(3) 0.0252(10) Uani 1 1 d .
H2 H 0.8090 0.3093 0.6072 0.030 Uiso 1 1 calc R
C3 C 0.9041(3) 0.1648(9) 0.7282(3) 0.0228(10) Uani 1 1 d .
C4 C 1.0108(4) 0.1768(9) 0.7888(3) 0.0235(10) Uani 1 1 d .
C5 C 1.0957(4) 0.3326(10) 0.7785(3) 0.0287(11) Uani 1 1 d .
H5 H 1.1679 0.3368 0.8209 0.034 Uiso 1 1 calc R
C6 C 1.0679(4) 0.4790(9) 0.7032(3) 0.0262(10) Uani 1 1 d .
C7 C 1.0661(4) 0.7694(11) 0.5981(3) 0.0341(11) Uani 1 1 d .
H7A H 1.1040 0.7696 0.5464 0.041 Uiso 1 1 calc R
H7B H 1.0522 0.9381 0.6135 0.041 Uiso 1 1 calc R
C8 C 0.9570(4) -0.0482(10) 0.9079(3) 0.0285(11) Uani 1 1 d .
C9 C 0.8373(3) 0.0194(9) 0.8603(3) 0.0212(9) Uani 1 1 d .
H9 H 0.8252 0.1920 0.8739 0.025 Uiso 1 1 calc R
C10 C 0.8196(3) -0.0107(8) 0.7539(3) 0.0223(10) Uani 1 1 d .
H10 H 0.8426 -0.1777 0.7416 0.027 Uiso 1 1 calc R
C11 C 0.6976(3) 0.0245(8) 0.7021(3) 0.0211(10) Uani 1 1 d .
C12 C 0.6346(4) 0.2220(9) 0.7183(3) 0.0258(11) Uani 1 1 d .
H12 H 0.6703 0.3423 0.7608 0.031 Uiso 1 1 calc R
C13 C 0.5206(3) 0.2467(9) 0.6737(3) 0.0267(10) Uani 1 1 d .
H13 H 0.4794 0.3832 0.6856 0.032 Uiso 1 1 calc R
C14 C 0.4677(4) 0.0734(9) 0.6126(3) 0.0257(10) Uani 1 1 d .
C15 C 0.5286(4) -0.1220(9) 0.5937(3) 0.0258(10) Uani 1 1 d .
H15 H 0.4929 -0.2399 0.5502 0.031 Uiso 1 1 calc R
C16 C 0.6425(4) -0.1450(9) 0.6388(3) 0.0262(10) Uani 1 1 d .
H16 H 0.6835 -0.2805 0.6259 0.031 Uiso 1 1 calc R
C17 C 0.2906(4) 0.2750(11) 0.5892(3) 0.0420(14) Uani 1 1 d .
H17A H 0.2880 0.2633 0.6543 0.063 Uiso 1 1 calc R
H17B H 0.2135 0.2685 0.5497 0.063 Uiso 1 1 calc R
H17C H 0.3261 0.4274 0.5789 0.063 Uiso 1 1 calc R
C18 C 0.7580(4) -0.1360(8) 0.9023(3) 0.0225(10) Uani 1 1 d .
C19 C 0.7136(3) -0.0340(8) 0.9798(3) 0.0196(9) Uani 1 1 d .
C20 C 0.6328(3) -0.1641(9) 1.0117(3) 0.0250(10) Uani 1 1 d .
H20 H 0.6072 -0.3148 0.9845 0.030 Uiso 1 1 calc R
C21 C 0.5896(4) -0.0742(9) 1.0830(3) 0.0265(11) Uani 1 1 d .
H21 H 0.5336 -0.1614 1.1040 0.032 Uiso 1 1 calc R
C22 C 0.6286(4) 0.1426(9) 1.1232(3) 0.0254(10) Uani 1 1 d .
C23 C 0.7107(3) 0.2705(9) 1.0954(3) 0.0234(9) Uani 1 1 d .
H23 H 0.7387 0.4162 1.1257 0.028 Uiso 1 1 calc R
C24 C 0.7525(3) 0.1848(9) 1.0225(3) 0.0250(10) Uani 1 1 d .
H24 H 0.8077 0.2749 1.0016 0.030 Uiso 1 1 calc R

loop_
_atom_site_aniso_label
_atom_site_aniso_U_11
_atom_site_aniso_U_22
_atom_site_aniso_U_33
_atom_site_aniso_U_23
_atom_site_aniso_U_13
_atom_site_aniso_U_12
Cl1 0.0365(6) 0.0392(8) 0.0338(6) -0.0009(6) 0.0212(5) 0.0038(6)
O1 0.0321(19) 0.047(2) 0.0286(16) 0.0156(18) 0.0026(14) -0.0074(17)
O2 0.0277(18) 0.042(2) 0.0366(18) 0.0133(18) 0.0011(15) -0.0132(17)
O3 0.0202(16) 0.033(2) 0.0251(15) 0.0052(14) 0.0071(13) 0.0030(14)
O4 0.0303(19) 0.047(3) 0.0346(19) 0.0146(17) 0.0079(15) 0.0094(17)
O5 0.043(2) 0.0235(19) 0.0314(17) -0.0092(16) 0.0134(16) -0.0076(16)
O6 0.0243(17) 0.040(2) 0.0294(17) 0.0005(16) 0.0024(14) -0.0025(15)
C1 0.026(2) 0.033(3) 0.019(2) 0.002(2) 0.0060(18) 0.000(2)
C2 0.022(2) 0.034(3) 0.0190(19) -0.004(2) 0.0031(17) -0.001(2)
C3 0.017(2) 0.030(3) 0.022(2) -0.005(2) 0.0067(17) -0.0033(19)
C4 0.023(2) 0.027(3) 0.0208(19) 0.0045(19) 0.0061(17) 0.0060(19)
C5 0.020(2) 0.040(3) 0.026(2) 0.002(2) 0.0062(18) 0.001(2)
C6 0.026(2) 0.027(3) 0.028(2) 0.002(2) 0.0114(19) -0.002(2)
C7 0.026(2) 0.042(3) 0.034(2) 0.009(3) 0.0072(19) -0.004(2)
C8 0.026(2) 0.034(3) 0.026(2) -0.001(2) 0.0076(19) -0.002(2)
C9 0.021(2) 0.024(2) 0.0186(19) -0.0037(18) 0.0034(16) -0.0053(19)
C10 0.025(2) 0.020(2) 0.022(2) -0.0060(19) 0.0054(18) -0.0025(19)
C11 0.022(2) 0.025(3) 0.0178(19) 0.0003(19) 0.0078(17) -0.001(2)
C12 0.026(2) 0.027(3) 0.024(2) -0.005(2) 0.0057(18) -0.002(2)
C13 0.023(2) 0.026(3) 0.032(2) 0.003(2) 0.0080(18) 0.004(2)
C14 0.019(2) 0.037(3) 0.021(2) 0.002(2) 0.0061(17) -0.004(2)
C15 0.026(2) 0.030(3) 0.0198(19) -0.005(2) 0.0029(17) -0.007(2)
C16 0.027(2) 0.028(3) 0.025(2) -0.004(2) 0.0083(19) 0.001(2)
C17 0.024(2) 0.056(4) 0.043(3) -0.007(3) 0.003(2) 0.006(3)
C18 0.020(2) 0.023(3) 0.024(2) 0.001(2) 0.0049(18) -0.0009(19)
C19 0.019(2) 0.019(2) 0.0205(19) 0.0030(19) 0.0040(16) -0.0015(18)
C20 0.019(2) 0.027(3) 0.028(2) -0.001(2) 0.0048(18) -0.0043(19)
C21 0.020(2) 0.031(3) 0.032(2) 0.005(2) 0.0127(18) -0.004(2)
C22 0.020(2) 0.034(3) 0.024(2) 0.004(2) 0.0101(17) 0.007(2)
C23 0.024(2) 0.022(2) 0.024(2) -0.002(2) 0.0071(17) 0.000(2)
C24 0.021(2) 0.029(3) 0.027(2) -0.001(2) 0.0098(18) -0.0045(19)

loop_
_atom_type_symbol
_atom_type_description
_atom_type_scat_dispersion_real
_atom_type_scat_dispersion_imag
_atom_type_scat_source
C C 0.0033 0.0016 'International Tables Vol C Tables 4.2.6.8 and 6.1.1.4'
H H 0.0000 0.0000 'International Tables Vol C Tables 4.2.6.8 and 6.1.1.4'
O O 0.0106 0.0060 'International Tables Vol C Tables 4.2.6.8 and 6.1.1.4'
Cl Cl 0.1484 0.1585 'International Tables Vol C Tables 4.2.6.8 and 6.1.1.4'

loop_
_geom_angle_atom_site_label_1
_geom_angle_atom_site_label_2
_geom_angle_atom_site_label_3
_geom_angle
C1 O1 C7 105.9(3)
C6 O2 C7 105.9(4)
C8 O3 C4 119.2(3)
C14 O6 C17 116.0(4)
C6 C1 C2 122.0(4)
C6 C1 O1 109.8(4)
C2 C1 O1 128.2(4)
C1 C2 C3 117.1(4)
C1 C2 H2 121.5
C3 C2 H2 121.5
C4 C3 C2 118.8(4)
C4 C3 C10 116.5(4)
C2 C3 C10 124.7(4)
C5 C4 C3 124.2(4)
C5 C4 O3 115.2(4)
C3 C4 O3 120.6(4)
C6 C5 C4 115.0(4)
C6 C5 H5 122.5
C4 C5 H5 122.5
C5 C6 C1 122.8(4)
C5 C6 O2 126.9(4)
C1 C6 O2 110.2(4)
O2 C7 O1 107.6(4)
O2 C7 H7A 110.2
O1 C7 H7A 110.2
O2 C7 H7B 110.2
O1 C7 H7B 110.2
H7A C7 H7B 108.5
O4 C8 O3 118.6(4)
O4 C8 C9 124.8(4)
O3 C8 C9 116.5(4)
C8 C9 C18 107.5(4)
C8 C9 C10 109.4(3)
C18 C9 C10 114.1(4)
C8 C9 H9 108.6
C18 C9 H9 108.6
C10 C9 H9 108.6
C11 C10 C3 115.3(4)
C11 C10 C9 112.4(3)
C3 C10 C9 104.5(3)
C11 C10 H10 108.1
C3 C10 H10 108.1
C9 C10 H10 108.1
C16 C11 C12 117.3(4)
C16 C11 C10 120.8(4)
C12 C11 C10 121.8(4)
C13 C12 C11 121.5(4)
C13 C12 H12 119.3
C11 C12 H12 119.3
C14 C13 C12 119.9(4)
C14 C13 H13 120.1
C12 C13 H13 120.1
O6 C14 C13 124.3(4)
O6 C14 C15 115.8(4)
C13 C14 C15 119.9(4)
C14 C15 C16 119.7(4)
C14 C15 H15 120.2
C16 C15 H15 120.2
C11 C16 C15 121.8(4)
C11 C16 H16 119.1
C15 C16 H16 119.1
O6 C17 H17A 109.5
O6 C17 H17B 109.5
H17A C17 H17B 109.5
O6 C17 H17C 109.5
H17A C17 H17C 109.5
H17B C17 H17C 109.5
O5 C18 C19 121.3(4)
O5 C18 C9 120.1(4)
C19 C18 C9 118.7(4)
C20 C19 C24 119.0(4)
C20 C19 C18 118.8(4)
C24 C19 C18 122.2(4)
C21 C20 C19 120.3(4)
C21 C20 H20 119.9
C19 C20 H20 119.9
C22 C21 C20 119.5(4)
C22 C21 H21 120.3
C20 C21 H21 120.3
C23 C22 C21 121.6(4)
C23 C22 Cl1 118.1(4)
C21 C22 Cl1 120.3(3)
C22 C23 C24 119.4(4)
C22 C23 H23 120.3
C24 C23 H23 120.3
C23 C24 C19 120.3(4)
C23 C24 H24 119.9
C19 C24 H24 119.9

loop_
_geom_bond_atom_site_label_1
_geom_bond_atom_site_label_2
_geom_bond_distance
Cl1 C22 1.733(4)
O1 C1 1.383(5)
O1 C7 1.439(6)
O2 C6 1.380(5)
O2 C7 1.432(5)
O3 C8 1.365(5)
O3 C4 1.403(5)
O4 C8 1.194(5)
O5 C18 1.210(5)
O6 C14 1.373(5)
O6 C17 1.435(6)
C1 C6 1.372(6)
C1 C2 1.383(6)
C2 C3 1.392(6)
C2 H2 0.9500
C3 C4 1.393(5)
C3 C10 1.533(6)
C4 C5 1.387(6)
C5 C6 1.361(6)
C5 H5 0.9500
C7 H7A 0.9900
C7 H7B 0.9900
C8 C9 1.506(6)
C9 C18 1.539(6)
C9 C10 1.555(5)
C9 H9 1.0000
C10 C11 1.512(5)
C10 H10 1.0000
C11 C16 1.385(6)
C11 C12 1.395(6)
C12 C13 1.393(6)
C12 H12 0.9500
C13 C14 1.375(7)
C13 H13 0.9500
C14 C15 1.383(7)
C15 C16 1.392(6)
C15 H15 0.9500
C16 H16 0.9500
C17 H17A 0.9800
C17 H17B 0.9800
C17 H17C 0.9800
C18 C19 1.499(6)
C19 C20 1.396(6)
C19 C24 1.402(6)
C20 C21 1.388(6)
C20 H20 0.9500
C21 C22 1.379(7)
C21 H21 0.9500
C22 C23 1.370(6)
C23 C24 1.391(6)
C23 H23 0.9500
C24 H24 0.9500

loop_
_geom_torsion_atom_site_label_1
_geom_torsion_atom_site_label_2
_geom_torsion_atom_site_label_3
_geom_torsion_atom_site_label_4
_geom_torsion
C7 O1 C1 C6 -4.3(5)
C7 O1 C1 C2 175.2(5)
C6 C1 C2 C3 0.8(7)
O1 C1 C2 C3 -178.7(4)
C1 C2 C3 C4 -1.5(6)
C1 C2 C3 C10 176.5(4)
C2 C3 C4 C5 1.1(7)
C10 C3 C4 C5 -177.1(4)
C2 C3 C4 O3 -178.3(4)
C10 C3 C4 O3 3.5(6)
C8 O3 C4 C5 149.3(4)
C8 O3 C4 C3 -31.2(6)
C3 C4 C5 C6 0.2(7)
O3 C4 C5 C6 179.6(4)
C4 C5 C6 C1 -0.9(7)
C4 C5 C6 O2 179.3(4)
C2 C1 C6 C5 0.4(7)
O1 C1 C6 C5 -180.0(4)
C2 C1 C6 O2 -179.8(4)
O1 C1 C6 O2 -0.2(6)
C7 O2 C6 C5 -175.6(5)
C7 O2 C6 C1 4.7(5)
C6 O2 C7 O1 -7.2(5)
C1 O1 C7 O2 7.1(5)
C4 O3 C8 O4 -174.7(4)
C4 O3 C8 C9 6.9(6)
O4 C8 C9 C18 -13.8(7)
O3 C8 C9 C18 164.5(4)
O4 C8 C9 C10 -138.2(5)
O3 C8 C9 C10 40.1(6)
C4 C3 C10 C11 164.9(4)
C2 C3 C10 C11 -13.2(6)
C4 C3 C10 C9 41.0(5)
C2 C3 C10 C9 -137.1(4)
C8 C9 C10 C11 173.0(4)
C18 C9 C10 C11 52.6(5)
C8 C9 C10 C3 -61.3(5)
C18 C9 C10 C3 178.3(4)
C3 C10 C11 C16 111.8(5)
C9 C10 C11 C16 -128.6(4)
C3 C10 C11 C12 -70.8(5)
C9 C10 C11 C12 48.8(6)
C16 C11 C12 C13 0.8(6)
C10 C11 C12 C13 -176.7(4)
C11 C12 C13 C14 0.4(6)
C17 O6 C14 C13 -3.1(6)
C17 O6 C14 C15 177.2(4)
C12 C13 C14 O6 178.6(4)
C12 C13 C14 C15 -1.6(6)
O6 C14 C15 C16 -178.5(4)
C13 C14 C15 C16 1.7(6)
C12 C11 C16 C15 -0.7(6)
C10 C11 C16 C15 176.8(4)
C14 C15 C16 C11 -0.6(7)
C8 C9 C18 O5 -84.5(5)
C10 C9 C18 O5 36.9(6)
C8 C9 C18 C19 95.3(5)
C10 C9 C18 C19 -143.3(4)
O5 C18 C19 C20 -6.6(6)
C9 C18 C19 C20 173.6(4)
O5 C18 C19 C24 171.8(4)
C9 C18 C19 C24 -8.0(6)
C24 C19 C20 C21 1.8(6)
C18 C19 C20 C21 -179.7(4)
C19 C20 C21 C22 -1.1(7)
C20 C21 C22 C23 -1.1(7)
C20 C21 C22 Cl1 177.8(3)
C21 C22 C23 C24 2.6(7)
Cl1 C22 C23 C24 -176.3(3)
C22 C23 C24 C19 -1.9(6)
C20 C19 C24 C23 -0.2(6)
C18 C19 C24 C23 -178.7(4)
